data_4088962
loop_
_publ_author_name
'Brown, Loren C.'
'Ressegue, Emily'
'Merola, Joseph S.'

_publ_section_title
;
 Rapid Access to Derivatized, Dimeric, Ring-Substituted
 Dichloro(cyclopentadienyl)rhodium(III) and Iridium(III) Complexes
;
_journal_issue 24
_journal_name_full Organometallics
_journal_page_first 4014
_journal_paper_doi 10.1021/acs.organomet.6b00580
_journal_volume 35
_journal_year 2016
_chemical_formula_moiety 'C28 H42 Cl4 Ir2'
_chemical_formula_sum 'C28 H42 Cl4 Ir2'
_chemical_formula_weight 904.81
_space_group_crystal_system triclinic
_space_group_IT_number 2
_space_group_name_Hall '-P 1'
_space_group_name_H-M_alt 'P -1'
_atom_sites_solution_hydrogens geom
_atom_sites_solution_primary direct
_audit_creation_date 2016-04-30
_audit_creation_method
;
Olex2 1.2
(compiled 2016.02.19 svn.r3266 for OlexSys, GUI svn.r5155)
;
_cell_angle_alpha 99.228(2)
_cell_angle_beta 109.651(2)
_cell_angle_gamma 96.017(2)
_cell_formula_units_Z 1
_cell_length_a 8.2486(2)
_cell_length_b 8.8636(3)
_cell_length_c 10.6121(3)
_cell_measurement_reflns_used 16798
_cell_measurement_temperature 100.2(8)
_cell_measurement_theta_max 32.1640
_cell_measurement_theta_min 4.1010
_cell_volume 710.63(4)
_computing_cell_refinement 'CrysAlisPro 1.171.38.41 (Rigaku OD, 2015)'
_computing_data_collection 'CrysAlisPro 1.171.38.41 (Rigaku OD, 2015)'
_computing_data_reduction 'CrysAlisPro 1.171.38.41 (Rigaku OD, 2015)'
_computing_molecular_graphics 'Olex2 (Dolomanov et al., 2009)'
_computing_publication_material 'Olex2 (Dolomanov et al., 2009)'
_computing_structure_refinement 'ShelXL (Sheldrick, 2015)'
_computing_structure_solution 'ShelXT (Sheldrick, 2015)'
_diffrn_ambient_environment N~2~
_diffrn_ambient_temperature 100.2(8)
_diffrn_detector 'CCD plate'
_diffrn_detector_area_resol_mean 8.0061
_diffrn_detector_type Eos
_diffrn_measured_fraction_theta_full 0.997
_diffrn_measured_fraction_theta_max 0.941
_diffrn_measurement_details
;
List of Runs (angles in degrees, time in seconds):

  # Type    Start    End  Width  t~exp~   \w     \q     \k     \f   Frames
--------------------------------------------------------------------------
  1  \w    -83.00  13.00   1.00    3.00    --  -29.69 113.00 -17.00   96
  2  \w   -102.00   3.00   1.00    3.00    --  -29.69 -77.00-120.00  105
  3  \w   -102.00   3.00   1.00    3.00    --  -29.69 -77.00  90.00  105
  4  \w   -102.00   3.00   1.00    3.00    --  -29.69 -77.00-180.00  105
  5  \w    -50.00  44.00   1.00    3.00    --  -29.69  38.00 -30.00   94
  6  \w   -100.00  -6.00   1.00    3.00    --  -29.69 -57.00 -30.00   94
  7  \w   -109.00 -35.00   1.00    3.00    --  -29.69-178.00   0.00   74
  8  \w   -109.00 -35.00   1.00    3.00    --  -29.69-178.00 120.00   74
  9  \w   -100.00  -6.00   1.00    3.00    --  -29.69 -57.00 -90.00   94
 10  \w    -50.00  44.00   1.00    3.00    --  -29.69  38.00-150.00   94
 11  \w   -112.00 -32.00   1.00    3.00    --  -29.69 178.00  90.00   80
 12  \w   -103.00   2.00   1.00    3.00    --  -29.69 -38.00  30.00  105
 13  \w    -53.00  41.00   1.00    3.00    --  -29.69  57.00 120.00   94
 14  \w   -112.00 -87.00   1.00    3.00    --  -29.69 178.00-180.00   25
 15  \w   -102.00   3.00   1.00    3.00    --  -29.69 -77.00  30.00  105
;
_diffrn_measurement_device 'four-circle diffractometer'
_diffrn_measurement_device_type 'Xcalibur, Eos, Gemini ultra'
_diffrn_measurement_method '\w scans'
_diffrn_orient_matrix_type 'CrysAlisPro convention (1999,Acta A55,543-557)'
_diffrn_orient_matrix_UB_11 0.0636283000
_diffrn_orient_matrix_UB_12 0.0682005000
_diffrn_orient_matrix_UB_13 0.0313407000
_diffrn_orient_matrix_UB_21 0.0075213000
_diffrn_orient_matrix_UB_22 0.0042092000
_diffrn_orient_matrix_UB_23 -0.0640408000
_diffrn_orient_matrix_UB_31 -0.0669513000
_diffrn_orient_matrix_UB_32 0.0458397000
_diffrn_orient_matrix_UB_33 -0.0135413000
_diffrn_radiation_monochromator graphite
_diffrn_radiation_probe x-ray
_diffrn_radiation_type MoK\a
_diffrn_radiation_wavelength 0.71073
_diffrn_reflns_av_R_equivalents 0.0370
_diffrn_reflns_av_unetI/netI 0.0231
_diffrn_reflns_Laue_measured_fraction_full 0.997
_diffrn_reflns_Laue_measured_fraction_max 0.941
_diffrn_reflns_limit_h_max 12
_diffrn_reflns_limit_h_min -12
_diffrn_reflns_limit_k_max 12
_diffrn_reflns_limit_k_min -13
_diffrn_reflns_limit_l_max 15
_diffrn_reflns_limit_l_min -15
_diffrn_reflns_number 21939
_diffrn_reflns_point_group_measured_fraction_full 0.997
_diffrn_reflns_point_group_measured_fraction_max 0.941
_diffrn_reflns_theta_full 26.000
_diffrn_reflns_theta_max 32.359
_diffrn_reflns_theta_min 3.596
_diffrn_source 'fine-focus sealed X-ray tube'
_diffrn_source_type 'Enhance (Mo) X-ray Source'
_exptl_absorpt_coefficient_mu 9.746
_exptl_absorpt_correction_T_max 0.275
_exptl_absorpt_correction_T_min 0.032
_exptl_absorpt_correction_type analytical
_exptl_absorpt_process_details
;
CrysAlisPro 1.171.38.41 (Rigaku Oxford Diffraction, 2015)
Analytical numeric absorption correction using a multifaceted crystal
			model based on expressions derived by R.C. Clark & J.S. Reid.
(Clark, R. C. & Reid, J. S. (1995). Acta Cryst. A51, 887-897)
Empirical absorption correction using spherical harmonics,
 implemented in SCALE3 ABSPACK scaling algorithm.
;
_exptl_crystal_colour orange
_exptl_crystal_colour_primary orange
_exptl_crystal_density_diffrn 2.114
_exptl_crystal_description block
_exptl_crystal_F_000 432
_exptl_crystal_size_max 0.643
_exptl_crystal_size_mid 0.407
_exptl_crystal_size_min 0.173
_refine_diff_density_max 1.254
_refine_diff_density_min -1.337
_refine_diff_density_rms 0.136
_refine_ls_extinction_method none
_refine_ls_goodness_of_fit_ref 1.105
_refine_ls_hydrogen_treatment constr
_refine_ls_matrix_type full
_refine_ls_number_parameters 158
_refine_ls_number_reflns 4787
_refine_ls_number_restraints 0
_refine_ls_restrained_S_all 1.105
_refine_ls_R_factor_all 0.0179
_refine_ls_R_factor_gt 0.0169
_refine_ls_shift/su_max 0.003
_refine_ls_shift/su_mean 0.000
_refine_ls_structure_factor_coef Fsqd
_refine_ls_weighting_details 'w=1/[\s^2^(Fo^2^)+(0.0200P)^2^+0.3818P] where P=(Fo^2^+2Fc^2^)/3'
_refine_ls_weighting_scheme calc
_refine_ls_wR_factor_gt 0.0410
_refine_ls_wR_factor_ref 0.0415
_reflns_Friedel_coverage 0.000
_reflns_number_gt 4619
_reflns_number_total 4787
_reflns_threshold_expression 'I > 2\s(I)'
_cod_data_source_file om6b00580_si_002.cif
_cod_data_source_block 2o_lbx-062abs
_cod_original_cell_volume 710.63(3)
_cod_database_code 4088962
_chemical_oxdiff_formula 'C28 H42 Cl4 Ir2'
_chemical_oxdiff_usercomment 'LBI97 @ 100K'
_shelx_space_group_comment
;
The symmetry employed for this shelxl refinement is uniquely defined
by the following loop, which should always be used as a source of
symmetry information in preference to the above space-group names.
They are only intended as comments.
;
_reflns_odcompleteness_completeness 99.76
_reflns_odcompleteness_iscentric 1
_reflns_odcompleteness_theta 26.32
_olex2_refinement_description
;
1. Others
 Fixed Uiso: H6A(0.028) H6B(0.028) H6C(0.028) H7A(0.027) H7B(0.027) H7C(0.027)
 H8A(0.03) H8B(0.03) H8C(0.03) H9A(0.033) H9B(0.033) H9C(0.033) H10(0.021)
 H11A(0.021) H11B(0.021) H12A(0.041) H12B(0.041) H13A(0.042) H13B(0.042)
 H14A(0.035) H14B(0.035)
 Fixed X: H6A(0.9657) H6B(0.8998) H6C(1.0335) H7A(0.9307) H7B(0.7663)
 H7C(0.7634) H8A(0.5536) H8B(0.3972) H8C(0.3989) H9A(0.3427) H9B(0.2915)
 H9C(0.4234) H10(0.5867) H11A(0.8493) H11B(0.9483) H12A(0.9264) H12B(0.959)
 H13A(0.7047) H13B(0.6292) H14A(0.6578) H14B(0.4853)
 Fixed Y: H6A(0.1286) H6B(-0.0159) H6C(0.13) H7A(0.1233) H7B(-0.0146)
 H7C(0.138) H8A(0.3043) H8B(0.1727) H8C(0.35) H9A(0.419) H9B(0.2895)
 H9C(0.4459) H10(0.3398) H11A(0.4495) H11B(0.3478) H12A(0.2958) H12B(0.1641)
 H13A(0.0451) H13B(0.2052) H14A(0.0294) H14B(0.0902)
 Fixed Z: H6A(0.6714) H6B(0.7253) H6C(0.8318) H7A(1.0219) H7B(0.9621)
 H7C(1.0643) H8A(1.0345) H8B(0.9301) H8C(0.9163) H9A(0.7168) H9B(0.5797)
 H9C(0.6029) H10(0.4886) H11A(0.5017) H11B(0.607) H12A(0.348) H12B(0.4377)
 H13A(0.2594) H13B(0.2507) H14A(0.4617) H14B(0.3752)
;
_shelx_shelxl_version_number 2014/7
_olex2_submission_special_instructions 'No special instructions were received'
_oxdiff_exptl_absorpt_empirical_details
;
Empirical correction (ABSPACK) includes:
- Absorption correction using spherical harmonics
- Frame scaling
;
_oxdiff_exptl_absorpt_empirical_full_max 3.156
_oxdiff_exptl_absorpt_empirical_full_min 0.627

loop_
_space_group_symop_operation_xyz
'x, y, z'
'-x, -y, -z'

loop_
_atom_site_label
_atom_site_type_symbol
_atom_site_fract_x
_atom_site_fract_y
_atom_site_fract_z
_atom_site_U_iso_or_equiv
_atom_site_adp_type
_atom_site_occupancy
_atom_site_site_symmetry_order
_atom_site_calc_flag
_atom_site_refinement_flags_posn
Ir1 Ir 0.79177(2) 0.40754(2) 0.85420(2) 0.01005(3) Uani 1 1 d .
Cl1 Cl 0.74773(8) 0.66009(6) 0.81043(7) 0.02091(11) Uani 1 1 d .
Cl2 Cl 1.10239(6) 0.48533(6) 0.89680(5) 0.01499(9) Uani 1 1 d .
C1 C 0.7826(3) 0.1721(2) 0.7576(2) 0.0128(4) Uani 1 1 d .
C2 C 0.7247(3) 0.1713(2) 0.8708(2) 0.0130(4) Uani 1 1 d .
C3 C 0.5721(3) 0.2482(2) 0.8457(2) 0.0134(4) Uani 1 1 d .
C4 C 0.5360(3) 0.2932(3) 0.7158(2) 0.0141(4) Uani 1 1 d .
C5 C 0.6694(3) 0.2517(2) 0.6618(2) 0.0132(4) Uani 1 1 d .
C6 C 0.9335(3) 0.0972(3) 0.7455(3) 0.0184(4) Uani 1 1 d .
H6A H 0.9657 0.1286 0.6714 0.028 Uiso 1 1 calc GR
H6B H 0.8998 -0.0159 0.7253 0.028 Uiso 1 1 calc GR
H6C H 1.0335 0.1300 0.8318 0.028 Uiso 1 1 calc GR
C7 C 0.8030(3) 0.0982(3) 0.9901(2) 0.0182(4) Uani 1 1 d .
H7A H 0.9307 0.1233 1.0219 0.027 Uiso 1 1 calc GR
H7B H 0.7663 -0.0146 0.9621 0.027 Uiso 1 1 calc GR
H7C H 0.7634 0.1380 1.0643 0.027 Uiso 1 1 calc GR
C8 C 0.4718(3) 0.2708(3) 0.9398(3) 0.0198(4) Uani 1 1 d .
H8A H 0.5536 0.3043 1.0345 0.030 Uiso 1 1 calc GR
H8B H 0.3972 0.1727 0.9301 0.030 Uiso 1 1 calc GR
H8C H 0.3989 0.3500 0.9163 0.030 Uiso 1 1 calc GR
C9 C 0.3855(3) 0.3684(3) 0.6480(3) 0.0220(5) Uani 1 1 d .
H9A H 0.3427 0.4190 0.7168 0.033 Uiso 1 1 calc GR
H9B H 0.2915 0.2895 0.5797 0.033 Uiso 1 1 calc GR
H9C H 0.4234 0.4459 0.6029 0.033 Uiso 1 1 calc GR
C10 C 0.6724(3) 0.2707(3) 0.5236(2) 0.0171(4) Uani 1 1 d .
H10 H 0.5867 0.3398 0.4886 0.021 Uiso 1 1 calc R
C11 C 0.8524(3) 0.3433(3) 0.5193(2) 0.0178(4) Uani 1 1 d .
H11A H 0.8493 0.4495 0.5017 0.021 Uiso 1 1 calc R
H11B H 0.9483 0.3478 0.6070 0.021 Uiso 1 1 calc R
C12 C 0.8781(4) 0.2351(4) 0.4018(3) 0.0342(7) Uani 1 1 d .
H12A H 0.9264 0.2958 0.3480 0.041 Uiso 1 1 calc R
H12B H 0.9590 0.1641 0.4377 0.041 Uiso 1 1 calc R
C13 C 0.6969(4) 0.1441(4) 0.3136(3) 0.0349(7) Uani 1 1 d .
H13A H 0.7047 0.0451 0.2594 0.042 Uiso 1 1 calc R
H13B H 0.6292 0.2052 0.2507 0.042 Uiso 1 1 calc R
C14 C 0.6142(4) 0.1153(3) 0.4183(3) 0.0291(6) Uani 1 1 d .
H14A H 0.6578 0.0294 0.4617 0.035 Uiso 1 1 calc R
H14B H 0.4853 0.0902 0.3752 0.035 Uiso 1 1 calc R

loop_
_atom_site_aniso_label
_atom_site_aniso_U_11
_atom_site_aniso_U_22
_atom_site_aniso_U_33
_atom_site_aniso_U_23
_atom_site_aniso_U_13
_atom_site_aniso_U_12
Ir1 0.00905(4) 0.01042(4) 0.01161(4) 0.00165(3) 0.00495(3) 0.00243(3)
Cl1 0.0210(3) 0.0131(2) 0.0285(3) 0.0064(2) 0.0074(2) 0.00462(19)
Cl2 0.0112(2) 0.0197(2) 0.0135(2) -0.00190(18) 0.00674(17) 0.00051(17)
C1 0.0143(9) 0.0125(9) 0.0130(9) 0.0020(7) 0.0070(8) 0.0026(7)
C2 0.0142(9) 0.0109(8) 0.0145(9) 0.0020(7) 0.0063(8) 0.0021(7)
C3 0.0119(9) 0.0127(9) 0.0163(9) 0.0019(7) 0.0070(8) 0.0005(7)
C4 0.0123(9) 0.0146(9) 0.0146(9) 0.0020(7) 0.0046(8) 0.0019(7)
C5 0.0148(9) 0.0129(9) 0.0117(9) 0.0015(7) 0.0053(7) 0.0014(7)
C6 0.0208(10) 0.0182(10) 0.0218(11) 0.0053(8) 0.0124(9) 0.0099(8)
C7 0.0223(11) 0.0182(10) 0.0178(10) 0.0084(8) 0.0090(9) 0.0058(8)
C8 0.0178(10) 0.0197(10) 0.0258(12) 0.0029(9) 0.0141(9) 0.0021(8)
C9 0.0129(10) 0.0245(11) 0.0271(12) 0.0086(10) 0.0033(9) 0.0060(9)
C10 0.0172(10) 0.0193(10) 0.0130(9) 0.0038(8) 0.0043(8) -0.0010(8)
C11 0.0184(10) 0.0189(10) 0.0163(10) 0.0033(8) 0.0072(8) 0.0017(8)
C12 0.0372(15) 0.0371(15) 0.0297(14) -0.0046(12) 0.0227(13) -0.0054(13)
C13 0.0454(17) 0.0392(16) 0.0164(11) -0.0040(11) 0.0176(12) -0.0149(13)
C14 0.0363(14) 0.0296(13) 0.0152(10) -0.0028(10) 0.0103(10) -0.0128(11)

loop_
_atom_type_symbol
_atom_type_description
_atom_type_scat_dispersion_real
_atom_type_scat_dispersion_imag
_atom_type_scat_source
C C 0.0033 0.0016 'International Tables Vol C Tables 4.2.6.8 and 6.1.1.4'
H H 0.0000 0.0000 'International Tables Vol C Tables 4.2.6.8 and 6.1.1.4'
Cl Cl 0.1484 0.1585 'International Tables Vol C Tables 4.2.6.8 and 6.1.1.4'
Ir Ir -1.4442 7.9887 'International Tables Vol C Tables 4.2.6.8 and 6.1.1.4'

loop_
_exptl_crystal_face_index_h
_exptl_crystal_face_index_k
_exptl_crystal_face_index_l
_exptl_crystal_face_perp_dist
0 -1 -5 0.0967
-5 4 -2 0.2465
4 -2 5 0.2040
0 -5 3 0.1705
-5 3 1 0.2581
1 -1 0 0.2934
-5 -2 4 0.3392
-4 5 3 0.2384
1 1 5 0.0827
5 0 -3 0.2944
0 5 -4 0.2056
0 -2 5 0.1554
1 0 1 0.1764
-1 1 5 0.0639
2 0 -5 0.2156
0 -5 -2 0.1444

loop_
_geom_angle_atom_site_label_1
_geom_angle_atom_site_label_2
_geom_angle_atom_site_label_3
_geom_angle
_geom_angle_site_symmetry_3
Cl1 Ir1 Cl2 88.32(2) .
Cl1 Ir1 Cl2 90.06(2) 2_767
Cl2 Ir1 Cl2 80.516(18) 2_767
C1 Ir1 Cl1 143.53(6) .
C1 Ir1 Cl2 126.25(6) 2_767
C1 Ir1 Cl2 94.04(6) .
C1 Ir1 C2 38.88(8) .
C2 Ir1 Cl1 158.05(6) .
C2 Ir1 Cl2 113.58(6) .
C2 Ir1 Cl2 94.92(6) 2_767
C3 Ir1 Cl1 118.54(6) .
C3 Ir1 Cl2 96.52(6) 2_767
C3 Ir1 Cl2 153.07(6) .
C3 Ir1 C1 65.99(8) .
C3 Ir1 C2 39.67(8) .
C3 Ir1 C4 39.18(8) .
C4 Ir1 Cl1 94.68(6) .
C4 Ir1 Cl2 130.08(6) 2_767
C4 Ir1 Cl2 149.15(6) .
C4 Ir1 C1 65.94(8) .
C4 Ir1 C2 65.91(8) .
C5 Ir1 Cl1 105.60(6) .
C5 Ir1 Cl2 161.04(6) 2_767
C5 Ir1 Cl2 110.01(6) .
C5 Ir1 C1 39.91(8) .
C5 Ir1 C2 66.60(8) .
C5 Ir1 C3 66.80(8) .
C5 Ir1 C4 39.76(8) .
Ir1 Cl2 Ir1 99.483(18) 2_767
C2 C1 Ir1 70.77(12) .
C2 C1 C5 108.62(18) .
C2 C1 C6 122.89(19) .
C5 C1 Ir1 68.94(12) .
C5 C1 C6 128.47(19) .
C6 C1 Ir1 127.31(16) .
C1 C2 Ir1 70.36(12) .
C1 C2 C3 107.86(18) .
C1 C2 C7 125.7(2) .
C3 C2 Ir1 69.62(11) .
C3 C2 C7 126.38(19) .
C7 C2 Ir1 127.49(16) .
C2 C3 Ir1 70.71(11) .
C2 C3 C8 124.7(2) .
C4 C3 Ir1 70.63(12) .
C4 C3 C2 107.85(18) .
C4 C3 C8 127.5(2) .
C8 C3 Ir1 125.23(16) .
C3 C4 Ir1 70.19(12) .
C3 C4 C5 108.57(18) .
C3 C4 C9 125.4(2) .
C5 C4 Ir1 69.14(12) .
C5 C4 C9 126.1(2) .
C9 C4 Ir1 127.00(16) .
C1 C5 Ir1 71.15(12) .
C1 C5 C10 127.5(2) .
C4 C5 Ir1 71.10(12) .
C4 C5 C1 107.00(18) .
C4 C5 C10 125.10(19) .
C10 C5 Ir1 128.73(15) .
C1 C6 H6A 109.5 .
C1 C6 H6B 109.5 .
C1 C6 H6C 109.5 .
H6A C6 H6B 109.5 .
H6A C6 H6C 109.5 .
H6B C6 H6C 109.5 .
C2 C7 H7A 109.5 .
C2 C7 H7B 109.5 .
C2 C7 H7C 109.5 .
H7A C7 H7B 109.5 .
H7A C7 H7C 109.5 .
H7B C7 H7C 109.5 .
C3 C8 H8A 109.5 .
C3 C8 H8B 109.5 .
C3 C8 H8C 109.5 .
H8A C8 H8B 109.5 .
H8A C8 H8C 109.5 .
H8B C8 H8C 109.5 .
C4 C9 H9A 109.5 .
C4 C9 H9B 109.5 .
C4 C9 H9C 109.5 .
H9A C9 H9B 109.5 .
H9A C9 H9C 109.5 .
H9B C9 H9C 109.5 .
C5 C10 H10 107.3 .
C5 C10 C11 116.74(18) .
C5 C10 C14 112.35(19) .
C11 C10 H10 107.3 .
C14 C10 H10 107.3 .
C14 C10 C11 105.4(2) .
C10 C11 H11A 110.7 .
C10 C11 H11B 110.7 .
H11A C11 H11B 108.8 .
C12 C11 C10 105.32(19) .
C12 C11 H11A 110.7 .
C12 C11 H11B 110.7 .
C11 C12 H12A 110.6 .
C11 C12 H12B 110.6 .
H12A C12 H12B 108.8 .
C13 C12 C11 105.5(2) .
C13 C12 H12A 110.6 .
C13 C12 H12B 110.6 .
C12 C13 H13A 111.1 .
C12 C13 H13B 111.1 .
C12 C13 C14 103.4(2) .
H13A C13 H13B 109.1 .
C14 C13 H13A 111.1 .
C14 C13 H13B 111.1 .
C10 C14 H14A 111.0 .
C10 C14 H14B 111.0 .
C13 C14 C10 103.6(2) .
C13 C14 H14A 111.0 .
C13 C14 H14B 111.0 .
H14A C14 H14B 109.0 .

loop_
_geom_bond_atom_site_label_1
_geom_bond_atom_site_label_2
_geom_bond_distance
_geom_bond_site_symmetry_2
Ir1 Cl1 2.3977(5) .
Ir1 Cl2 2.4731(5) 2_767
Ir1 Cl2 2.4484(5) .
Ir1 C1 2.154(2) .
Ir1 C2 2.160(2) .
Ir1 C3 2.145(2) .
Ir1 C4 2.151(2) .
Ir1 C5 2.124(2) .
Cl2 Ir1 2.4731(5) 2_767
C1 C2 1.436(3) .
C1 C5 1.460(3) .
C1 C6 1.504(3) .
C2 C3 1.461(3) .
C2 C7 1.496(3) .
C3 C4 1.440(3) .
C3 C8 1.499(3) .
C4 C5 1.454(3) .
C4 C9 1.493(3) .
C5 C10 1.511(3) .
C6 H6A 0.9800 .
C6 H6B 0.9800 .
C6 H6C 0.9800 .
C7 H7A 0.9800 .
C7 H7B 0.9800 .
C7 H7C 0.9800 .
C8 H8A 0.9800 .
C8 H8B 0.9800 .
C8 H8C 0.9800 .
C9 H9A 0.9800 .
C9 H9B 0.9800 .
C9 H9C 0.9800 .
C10 H10 1.0000 .
C10 C11 1.574(3) .
C10 C14 1.544(4) .
C11 H11A 0.9900 .
C11 H11B 0.9900 .
C11 C12 1.535(4) .
C12 H12A 0.9900 .
C12 H12B 0.9900 .
C12 C13 1.525(4) .
C13 H13A 0.9900 .
C13 H13B 0.9900 .
C13 C14 1.525(4) .
C14 H14A 0.9900 .
C14 H14B 0.9900 .

loop_
_geom_torsion_atom_site_label_1
_geom_torsion_atom_site_label_2
_geom_torsion_atom_site_label_3
_geom_torsion_atom_site_label_4
_geom_torsion
Ir1 C1 C2 C3 59.77(14)
Ir1 C1 C2 C7 -122.6(2)
Ir1 C1 C5 C4 -62.47(14)
Ir1 C1 C5 C10 124.8(2)
Ir1 C2 C3 C4 61.19(14)
Ir1 C2 C3 C8 -120.1(2)
Ir1 C3 C4 C5 58.64(15)
Ir1 C3 C4 C9 -121.9(2)
Ir1 C4 C5 C1 62.50(14)
Ir1 C4 C5 C10 -124.6(2)
Ir1 C5 C10 C11 41.4(3)
Ir1 C5 C10 C14 163.26(18)
C1 C2 C3 Ir1 -60.23(14)
C1 C2 C3 C4 1.0(2)
C1 C2 C3 C8 179.7(2)
C1 C5 C10 C11 -54.0(3)
C1 C5 C10 C14 67.9(3)
C2 C1 C5 Ir1 59.85(15)
C2 C1 C5 C4 -2.6(2)
C2 C1 C5 C10 -175.3(2)
C2 C3 C4 Ir1 -61.24(14)
C2 C3 C4 C5 -2.6(2)
C2 C3 C4 C9 176.8(2)
C3 C4 C5 Ir1 -59.29(15)
C3 C4 C5 C1 3.2(2)
C3 C4 C5 C10 176.1(2)
C4 C5 C10 C11 134.6(2)
C4 C5 C10 C14 -103.5(3)
C5 C1 C2 Ir1 -58.72(14)
C5 C1 C2 C3 1.0(2)
C5 C1 C2 C7 178.6(2)
C5 C10 C11 C12 131.3(2)
C5 C10 C14 C13 -156.9(2)
C6 C1 C2 Ir1 122.6(2)
C6 C1 C2 C3 -177.6(2)
C6 C1 C2 C7 0.0(3)
C6 C1 C5 Ir1 -121.6(2)
C6 C1 C5 C4 176.0(2)
C6 C1 C5 C10 3.3(4)
C7 C2 C3 Ir1 122.2(2)
C7 C2 C3 C4 -176.6(2)
C7 C2 C3 C8 2.1(3)
C8 C3 C4 Ir1 120.1(2)
C8 C3 C4 C5 178.7(2)
C8 C3 C4 C9 -1.9(4)
C9 C4 C5 Ir1 121.3(2)
C9 C4 C5 C1 -176.2(2)
C9 C4 C5 C10 -3.3(4)
C10 C11 C12 C13 19.3(3)
C11 C10 C14 C13 -28.8(3)
C11 C12 C13 C14 -37.7(3)
C12 C13 C14 C10 41.0(3)
C14 C10 C11 C12 5.9(3)

loop_
_exptl_oxdiff_crystal_face_indexfrac_h
_exptl_oxdiff_crystal_face_indexfrac_k
_exptl_oxdiff_crystal_face_indexfrac_l
_exptl_oxdiff_crystal_face_x
_exptl_oxdiff_crystal_face_y
_exptl_oxdiff_crystal_face_z
-0.0021 -0.9992 -4.9983 -0.2249 0.3159 0.0220
-4.9993 3.9996 -1.9995 -0.1080 0.1073 0.5451
4.0010 -2.0001 4.9983 0.2748 -0.2984 -0.4272
-0.0002 -5.0011 3.0002 -0.2471 -0.2132 -0.2699
-4.9985 2.9990 0.9999 -0.0822 -0.0890 0.4586
0.9997 -0.9999 0.0001 -0.0046 0.0033 -0.1128
-4.9987 -2.0021 4.0000 -0.3292 -0.3022 0.1887
-3.9973 4.9991 2.9987 0.1806 -0.2011 0.4562
1.0020 0.9995 4.9982 0.2886 -0.3083 -0.0890
4.9985 0.0017 -2.9999 0.2241 0.2297 -0.2940
-0.0001 5.0012 -3.9999 0.2157 0.2772 0.2834
0.0013 -2.0011 4.9990 0.0203 -0.3286 -0.1595
1.0003 0.0001 0.9996 0.0950 -0.0565 -0.0805
-0.9978 0.9990 4.9985 0.1613 -0.3234 0.0449
1.9980 0.0013 -4.9989 -0.0294 0.3352 -0.0660
-0.0020 -5.0002 -1.9984 -0.4038 0.1069 -0.2020
